data_7028789
loop_
_publ_author_name
'Banerjee, Manish'
'Seidel, R\"udiger W'
'Winter, Manuela'
'Becker, Hans-Werner'
'Rogalla, Detlef'
'Devi, Anjana'

_publ_section_title
;
 Novel \b-ketoiminato complexes of zirconium: synthesis, characterization
 and evaluation for solution based processing of ZrO2 thin films.
;
_journal_issue 6
_journal_name_full 'Dalton transactions (Cambridge, England : 2003)'
_journal_page_first 2384
_journal_page_last 2396
_journal_paper_doi 10.1039/c3dt52335g
_journal_volume 43
_journal_year 2014
_chemical_formula_sum 'C34 H70 N2 O10 Zr2'
_chemical_formula_weight 849.36
_chemical_name_systematic
; 
 ? 
;
_space_group_IT_number 2
_symmetry_cell_setting triclinic
_symmetry_space_group_name_Hall '-P 1'
_symmetry_space_group_name_H-M 'P -1'
_atom_sites_solution_hydrogens geom
_atom_sites_solution_primary direct
_atom_sites_solution_secondary difmap
_audit_creation_method SHELXL-97
_cell_angle_alpha 110.312(8)
_cell_angle_beta 96.841(7)
_cell_angle_gamma 113.111(7)
_cell_formula_units_Z 1
_cell_length_a 9.9999(8)
_cell_length_b 10.4571(8)
_cell_length_c 12.1982(12)
_cell_measurement_reflns_used 1059
_cell_measurement_temperature 111(2)
_cell_measurement_theta_max 26.306
_cell_measurement_theta_min 3.235
_cell_volume 1050.9(2)
_computing_cell_refinement 'CrysAlisPro 1.171.35.11, Agilent Techn.'
_computing_data_collection 'CrysAlisPro 1.171.35.11, Agilent Techn.'
_computing_data_reduction 'CrysAlisPro 1.171.35.11, Agilent Techn.'
_computing_molecular_graphics SHELXL-97
_computing_publication_material SHELXL-97
_computing_structure_refinement 'SHELXL-97 (Sheldrick, 1997)'
_computing_structure_solution 'SHELXS-97 (Sheldrick, 1990)'
_diffrn_ambient_temperature 111(2)
_diffrn_measured_fraction_theta_full 0.997
_diffrn_measured_fraction_theta_max 0.997
_diffrn_measurement_device_type 'Sapphire2-CCD, Oxford Diffraction'
_diffrn_measurement_method '501 images at 1.0 deg. in \w and 60 sec.'
_diffrn_radiation_monochromator graphite
_diffrn_radiation_source 'Enhance (Mo) X-ray Source'
_diffrn_radiation_type MoK\a
_diffrn_radiation_wavelength 0.71073
_diffrn_reflns_av_R_equivalents 0.0816
_diffrn_reflns_av_sigmaI/netI 0.1348
_diffrn_reflns_limit_h_max 12
_diffrn_reflns_limit_h_min -12
_diffrn_reflns_limit_k_max 12
_diffrn_reflns_limit_k_min -12
_diffrn_reflns_limit_l_max 14
_diffrn_reflns_limit_l_min -14
_diffrn_reflns_number 8218
_diffrn_reflns_theta_full 25.50
_diffrn_reflns_theta_max 25.50
_diffrn_reflns_theta_min 3.38
_exptl_absorpt_coefficient_mu 0.546
_exptl_absorpt_correction_T_max 0.980
_exptl_absorpt_correction_T_min 0.950
_exptl_absorpt_correction_type empirical
_exptl_absorpt_process_details abspack
_exptl_crystal_colour colourless
_exptl_crystal_density_diffrn 1.342
_exptl_crystal_density_method 'not measured'
_exptl_crystal_description prism
_exptl_crystal_F_000 448
_exptl_crystal_size_max 0.08
_exptl_crystal_size_mid 0.07
_exptl_crystal_size_min 0.03
_refine_diff_density_max 0.910
_refine_diff_density_min -0.766
_refine_diff_density_rms 0.115
_refine_ls_extinction_method none
_refine_ls_goodness_of_fit_ref 1.056
_refine_ls_hydrogen_treatment constr
_refine_ls_matrix_type full
_refine_ls_number_parameters 226
_refine_ls_number_reflns 3908
_refine_ls_number_restraints 0
_refine_ls_restrained_S_all 1.056
_refine_ls_R_factor_all 0.1107
_refine_ls_R_factor_gt 0.0691
_refine_ls_shift/su_max 0.000
_refine_ls_shift/su_mean 0.000
_refine_ls_structure_factor_coef Fsqd
_refine_ls_weighting_details 'calc w=1/[\s^2^(Fo^2^)+(0.0439P)^2^+0.0000P] where P=(Fo^2^+2Fc^2^)/3'
_refine_ls_weighting_scheme calc
_refine_ls_wR_factor_gt 0.1231
_refine_ls_wR_factor_ref 0.1413
_reflns_number_gt 2775
_reflns_number_total 3908
_reflns_threshold_expression >2sigma(I)
_cod_data_source_file c3dt52335g.txt
_cod_data_source_block cvd422
_cod_original_cell_volume 1050.92(16)
_cod_original_sg_symbol_H-M P-1
_cod_database_code 7028789

loop_
_symmetry_equiv_pos_as_xyz
'x, y, z'
'-x, -y, -z'

loop_
_atom_site_label
_atom_site_type_symbol
_atom_site_fract_x
_atom_site_fract_y
_atom_site_fract_z
_atom_site_U_iso_or_equiv
_atom_site_adp_type
_atom_site_occupancy
_atom_site_symmetry_multiplicity
_atom_site_calc_flag
_atom_site_refinement_flags
Zr1 Zr -0.03159(7) 0.92985(7) 0.33820(5) 0.0233(2) Uani 1 1 d .
O1 O -0.1802(5) 0.7193(4) 0.2970(4) 0.0402(12) Uani 1 1 d .
N1 N 0.1962(6) 1.1381(6) 0.3618(5) 0.0388(14) Uani 1 1 d .
C1 C -0.2571(11) 0.5668(8) 0.2096(8) 0.085(3) Uani 1 1 d .
H1A H -0.2099 0.5740 0.1428 0.102 Uiso 1 1 calc R
O2 O 0.1058(4) 0.9653(4) 0.5123(3) 0.0264(9) Uani 1 1 d .
C2 C -0.2043(9) 0.4680(8) 0.2454(7) 0.061(2) Uani 1 1 d .
H2A H -0.0946 0.5080 0.2569 0.092 Uiso 1 1 calc R
H2B H -0.2583 0.3622 0.1808 0.092 Uiso 1 1 calc R
H2C H -0.2253 0.4688 0.3220 0.092 Uiso 1 1 calc R
O3 O -0.1337(4) 0.9728(4) 0.2214(3) 0.0294(10) Uani 1 1 d .
C3 C -0.4047(11) 0.5109(10) 0.1512(10) 0.120(4) Uani 1 1 d .
H3A H -0.4644 0.5039 0.2090 0.180 Uiso 1 1 calc R
H3B H -0.4416 0.4083 0.0846 0.180 Uiso 1 1 calc R
H3C H -0.4157 0.5799 0.1174 0.180 Uiso 1 1 calc R
O4 O 0.0725(5) 0.8265(5) 0.2267(4) 0.0394(11) Uani 1 1 d .
C4 C 0.2388(7) 0.9399(8) 0.5164(6) 0.0352(16) Uani 1 1 d .
H4 H 0.2539 0.9164 0.4334 0.042 Uiso 1 1 calc R
O5 O 0.2620(6) 1.4234(6) 0.3188(5) 0.0571(14) Uani 1 1 d .
C5 C 0.2062(8) 0.7987(8) 0.5389(7) 0.052(2) Uani 1 1 d .
H5A H 0.1938 0.8187 0.6207 0.078 Uiso 1 1 calc R
H5B H 0.2912 0.7746 0.5332 0.078 Uiso 1 1 calc R
H5C H 0.1126 0.7112 0.4774 0.078 Uiso 1 1 calc R
C6 C 0.3787(7) 1.0824(8) 0.6054(6) 0.0452(18) Uani 1 1 d .
H6A H 0.3913 1.1680 0.5845 0.068 Uiso 1 1 calc R
H6B H 0.4677 1.0648 0.6018 0.068 Uiso 1 1 calc R
H6C H 0.3688 1.1077 0.6883 0.068 Uiso 1 1 calc R
C7 C -0.1802(7) 0.9803(7) 0.1100(5) 0.0347(16) Uani 1 1 d .
H7 H -0.1063 1.0816 0.1153 0.042 Uiso 1 1 calc R
C8 C -0.3335(8) 0.9713(9) 0.0909(6) 0.050(2) Uani 1 1 d .
H8A H -0.4078 0.8727 0.0856 0.075 Uiso 1 1 calc R
H8B H -0.3621 0.9792 0.0147 0.075 Uiso 1 1 calc R
H8C H -0.3320 1.0561 0.1597 0.075 Uiso 1 1 calc R
C9 C -0.1739(8) 0.8540(8) 0.0062(6) 0.0454(18) Uani 1 1 d .
H9A H -0.0702 0.8660 0.0216 0.068 Uiso 1 1 calc R
H9B H -0.2028 0.8603 -0.0707 0.068 Uiso 1 1 calc R
H9C H -0.2446 0.7535 0.0003 0.068 Uiso 1 1 calc R
C10 C 0.1907(10) 0.7250(9) 0.0912(6) 0.070(3) Uani 1 1 d .
H10A H 0.1730 0.6424 0.1172 0.105 Uiso 1 1 calc R
H10B H 0.2888 0.7575 0.0739 0.105 Uiso 1 1 calc R
H10C H 0.1091 0.6871 0.0171 0.105 Uiso 1 1 calc R
C11 C 0.1922(8) 0.8560(8) 0.1887(6) 0.0418(17) Uani 1 1 d .
C12 C 0.3115(8) 1.0019(8) 0.2351(7) 0.0488(19) Uani 1 1 d .
H12 H 0.3978 1.0138 0.2064 0.059 Uiso 1 1 calc R
C13 C 0.3164(8) 1.1391(9) 0.3245(7) 0.0458(19) Uani 1 1 d .
C14 C 0.4662(8) 1.2851(8) 0.3706(8) 0.063(2) Uani 1 1 d .
H14A H 0.4484 1.3646 0.3567 0.094 Uiso 1 1 calc R
H14B H 0.5364 1.2637 0.3265 0.094 Uiso 1 1 calc R
H14C H 0.5107 1.3212 0.4583 0.094 Uiso 1 1 calc R
C15 C 0.2072(8) 1.2844(7) 0.4417(6) 0.050(2) Uani 1 1 d .
H15A H 0.3144 1.3549 0.4925 0.060 Uiso 1 1 calc R
H15B H 0.1450 1.2672 0.4975 0.060 Uiso 1 1 calc R
C16 C 0.1550(7) 1.3616(7) 0.3740(6) 0.0394(17) Uani 1 1 d .
H16A H 0.0563 1.2853 0.3107 0.047 Uiso 1 1 calc R
H16B H 0.1400 1.4447 0.4321 0.047 Uiso 1 1 calc R
C17 C 0.2117(9) 1.4860(9) 0.2452(7) 0.063(2) Uani 1 1 d .
H17A H 0.1164 1.4053 0.1815 0.095 Uiso 1 1 calc R
H17B H 0.2894 1.5251 0.2069 0.095 Uiso 1 1 calc R
H17C H 0.1948 1.5704 0.2967 0.095 Uiso 1 1 calc R

loop_
_atom_site_aniso_label
_atom_site_aniso_U_11
_atom_site_aniso_U_22
_atom_site_aniso_U_33
_atom_site_aniso_U_23
_atom_site_aniso_U_13
_atom_site_aniso_U_12
Zr1 0.0262(3) 0.0189(3) 0.0187(3) 0.0028(2) 0.0068(2) 0.0093(2)
O1 0.036(3) 0.022(2) 0.044(3) 0.007(2) 0.006(2) 0.003(2)
N1 0.035(3) 0.030(3) 0.043(3) 0.015(3) 0.000(3) 0.010(3)
C1 0.097(8) 0.016(4) 0.080(6) -0.004(4) -0.028(6) 0.004(4)
O2 0.027(2) 0.029(2) 0.022(2) 0.0041(18) 0.0083(18) 0.0173(19)
C2 0.087(6) 0.036(4) 0.054(5) 0.011(4) 0.025(5) 0.029(4)
O3 0.028(2) 0.038(2) 0.018(2) 0.0087(19) 0.0060(18) 0.014(2)
C3 0.086(8) 0.040(5) 0.142(10) -0.008(6) -0.051(7) 0.008(5)
O4 0.044(3) 0.050(3) 0.039(3) 0.021(2) 0.022(2) 0.031(2)
C4 0.035(4) 0.058(4) 0.022(3) 0.014(3) 0.010(3) 0.032(4)
O5 0.068(4) 0.058(3) 0.059(3) 0.035(3) 0.020(3) 0.033(3)
C5 0.058(5) 0.056(5) 0.049(5) 0.013(4) 0.013(4) 0.043(4)
C6 0.031(4) 0.065(5) 0.039(4) 0.020(4) 0.012(3) 0.024(4)
C7 0.041(4) 0.036(4) 0.026(4) 0.010(3) 0.010(3) 0.020(3)
C8 0.057(5) 0.075(5) 0.029(4) 0.017(4) 0.011(4) 0.046(4)
C9 0.051(5) 0.052(4) 0.027(4) 0.008(3) 0.007(3) 0.027(4)
C10 0.122(8) 0.081(6) 0.040(5) 0.023(5) 0.037(5) 0.076(6)
C11 0.053(5) 0.053(5) 0.033(4) 0.021(4) 0.016(4) 0.035(4)
C12 0.054(5) 0.050(5) 0.061(5) 0.033(4) 0.026(4) 0.032(4)
C13 0.032(4) 0.061(5) 0.064(5) 0.044(4) 0.017(4) 0.024(4)
C14 0.045(5) 0.049(5) 0.094(7) 0.043(5) 0.009(4) 0.014(4)
C15 0.051(5) 0.032(4) 0.046(5) 0.006(3) -0.006(4) 0.016(4)
C16 0.046(4) 0.033(4) 0.032(4) 0.006(3) 0.013(3) 0.018(3)
C17 0.097(7) 0.064(5) 0.057(5) 0.033(5) 0.025(5) 0.057(5)

loop_
_atom_type_symbol
_atom_type_description
_atom_type_scat_dispersion_real
_atom_type_scat_dispersion_imag
_atom_type_scat_source
C C 0.0033 0.0016 'International Tables Vol C Tables 4.2.6.8 and 6.1.1.4'
H H 0.0000 0.0000 'International Tables Vol C Tables 4.2.6.8 and 6.1.1.4'
N N 0.0061 0.0033 'International Tables Vol C Tables 4.2.6.8 and 6.1.1.4'
O O 0.0106 0.0060 'International Tables Vol C Tables 4.2.6.8 and 6.1.1.4'
Zr Zr -2.9673 0.5597 'International Tables Vol C Tables 4.2.6.8 and 6.1.1.4'

loop_
_geom_angle_atom_site_label_1
_geom_angle_atom_site_label_2
_geom_angle_atom_site_label_3
_geom_angle
_geom_angle_site_symmetry_1
_geom_angle_site_symmetry_3
O3 Zr1 O1 100.73(17) . .
O3 Zr1 O4 97.72(17) . .
O1 Zr1 O4 84.59(18) . .
O3 Zr1 O2 95.86(15) . 2_576
O1 Zr1 O2 95.00(16) . 2_576
O4 Zr1 O2 166.25(16) . 2_576
O3 Zr1 O2 159.85(15) . .
O1 Zr1 O2 95.01(16) . .
O4 Zr1 O2 96.20(15) . .
O2 Zr1 O2 70.12(16) 2_576 .
O3 Zr1 N1 87.87(17) . .
O1 Zr1 N1 159.80(19) . .
O4 Zr1 N1 76.10(18) . .
O2 Zr1 N1 102.33(17) 2_576 .
O2 Zr1 N1 81.41(16) . .
O3 Zr1 Zr1 129.96(12) . 2_576
O1 Zr1 Zr1 96.12(13) . 2_576
O4 Zr1 Zr1 130.74(12) . 2_576
O2 Zr1 Zr1 35.57(10) 2_576 2_576
O2 Zr1 Zr1 34.55(9) . 2_576
N1 Zr1 Zr1 92.09(13) . 2_576
C1 O1 Zr1 146.9(5) . .
C13 N1 C15 118.1(6) . .
C13 N1 Zr1 130.1(5) . .
C15 N1 Zr1 111.3(4) . .
C3 C1 O1 117.5(8) . .
C3 C1 C2 120.2(8) . .
O1 C1 C2 111.6(7) . .
C3 C1 H1A 101.0 . .
O1 C1 H1A 101.0 . .
C2 C1 H1A 101.0 . .
C4 O2 Zr1 129.0(3) . 2_576
C4 O2 Zr1 120.5(3) . .
Zr1 O2 Zr1 109.88(16) 2_576 .
C1 C2 H2A 109.5 . .
C1 C2 H2B 109.5 . .
H2A C2 H2B 109.5 . .
C1 C2 H2C 109.5 . .
H2A C2 H2C 109.5 . .
H2B C2 H2C 109.5 . .
C7 O3 Zr1 159.2(4) . .
C1 C3 H3A 109.5 . .
C1 C3 H3B 109.5 . .
H3A C3 H3B 109.5 . .
C1 C3 H3C 109.5 . .
H3A C3 H3C 109.5 . .
H3B C3 H3C 109.5 . .
C11 O4 Zr1 142.9(4) . .
O2 C4 C6 111.1(5) . .
O2 C4 C5 109.1(5) . .
C6 C4 C5 114.7(5) . .
O2 C4 H4 107.2 . .
C6 C4 H4 107.2 . .
C5 C4 H4 107.2 . .
C16 O5 C17 112.7(6) . .
C4 C5 H5A 109.5 . .
C4 C5 H5B 109.5 . .
H5A C5 H5B 109.5 . .
C4 C5 H5C 109.5 . .
H5A C5 H5C 109.5 . .
H5B C5 H5C 109.5 . .
C4 C6 H6A 109.5 . .
C4 C6 H6B 109.5 . .
H6A C6 H6B 109.5 . .
C4 C6 H6C 109.5 . .
H6A C6 H6C 109.5 . .
H6B C6 H6C 109.5 . .
O3 C7 C8 111.0(5) . .
O3 C7 C9 108.9(5) . .
C8 C7 C9 112.3(5) . .
O3 C7 H7 108.2 . .
C8 C7 H7 108.2 . .
C9 C7 H7 108.2 . .
C7 C8 H8A 109.5 . .
C7 C8 H8B 109.5 . .
H8A C8 H8B 109.5 . .
C7 C8 H8C 109.5 . .
H8A C8 H8C 109.5 . .
H8B C8 H8C 109.5 . .
C7 C9 H9A 109.5 . .
C7 C9 H9B 109.5 . .
H9A C9 H9B 109.5 . .
C7 C9 H9C 109.5 . .
H9A C9 H9C 109.5 . .
H9B C9 H9C 109.5 . .
C11 C10 H10A 109.5 . .
C11 C10 H10B 109.5 . .
H10A C10 H10B 109.5 . .
C11 C10 H10C 109.5 . .
H10A C10 H10C 109.5 . .
H10B C10 H10C 109.5 . .
O4 C11 C12 122.0(7) . .
O4 C11 C10 116.0(7) . .
C12 C11 C10 122.0(7) . .
C11 C12 C13 125.3(7) . .
C11 C12 H12 117.4 . .
C13 C12 H12 117.4 . .
N1 C13 C12 122.2(6) . .
N1 C13 C14 122.1(7) . .
C12 C13 C14 115.6(6) . .
C13 C14 H14A 109.5 . .
C13 C14 H14B 109.5 . .
H14A C14 H14B 109.5 . .
C13 C14 H14C 109.5 . .
H14A C14 H14C 109.5 . .
H14B C14 H14C 109.5 . .
N1 C15 C16 113.8(6) . .
N1 C15 H15A 108.8 . .
C16 C15 H15A 108.8 . .
N1 C15 H15B 108.8 . .
C16 C15 H15B 108.8 . .
H15A C15 H15B 107.7 . .
O5 C16 C15 110.8(6) . .
O5 C16 H16A 109.5 . .
C15 C16 H16A 109.5 . .
O5 C16 H16B 109.5 . .
C15 C16 H16B 109.5 . .
H16A C16 H16B 108.1 . .
O5 C17 H17A 109.5 . .
O5 C17 H17B 109.5 . .
H17A C17 H17B 109.5 . .
O5 C17 H17C 109.5 . .
H17A C17 H17C 109.5 . .
H17B C17 H17C 109.5 . .

loop_
_geom_bond_atom_site_label_1
_geom_bond_atom_site_label_2
_geom_bond_distance
_geom_bond_site_symmetry_2
Zr1 O3 1.932(4) .
Zr1 O1 1.948(4) .
Zr1 O4 2.074(4) .
Zr1 O2 2.157(4) 2_576
Zr1 O2 2.212(4) .
Zr1 N1 2.351(5) .
Zr1 Zr1 3.5764(12) 2_576
O1 C1 1.390(7) .
N1 C13 1.333(8) .
N1 C15 1.453(8) .
C1 C3 1.346(11) .
C1 C2 1.491(10) .
C1 H1A 1.0000 .
O2 C4 1.453(7) .
O2 Zr1 2.157(4) 2_576
C2 H2A 0.9800 .
C2 H2B 0.9800 .
C2 H2C 0.9800 .
O3 C7 1.421(7) .
C3 H3A 0.9800 .
C3 H3B 0.9800 .
C3 H3C 0.9800 .
O4 C11 1.299(7) .
C4 C6 1.495(8) .
C4 C5 1.513(9) .
C4 H4 1.0000 .
O5 C16 1.394(7) .
O5 C17 1.431(8) .
C5 H5A 0.9800 .
C5 H5B 0.9800 .
C5 H5C 0.9800 .
C6 H6A 0.9800 .
C6 H6B 0.9800 .
C6 H6C 0.9800 .
C7 C8 1.483(8) .
C7 C9 1.509(8) .
C7 H7 1.0000 .
C8 H8A 0.9800 .
C8 H8B 0.9800 .
C8 H8C 0.9800 .
C9 H9A 0.9800 .
C9 H9B 0.9800 .
C9 H9C 0.9800 .
C10 C11 1.463(9) .
C10 H10A 0.9800 .
C10 H10B 0.9800 .
C10 H10C 0.9800 .
C11 C12 1.372(9) .
C12 C13 1.447(10) .
C12 H12 0.9500 .
C13 C14 1.516(9) .
C14 H14A 0.9800 .
C14 H14B 0.9800 .
C14 H14C 0.9800 .
C15 C16 1.515(9) .
C15 H15A 0.9900 .
C15 H15B 0.9900 .
C16 H16A 0.9900 .
C16 H16B 0.9900 .
C17 H17A 0.9800 .
C17 H17B 0.9800 .
C17 H17C 0.9800 .

loop_
_geom_torsion_atom_site_label_1
_geom_torsion_atom_site_label_2
_geom_torsion_atom_site_label_3
_geom_torsion_atom_site_label_4
_geom_torsion
_geom_torsion_site_symmetry_1
_geom_torsion_site_symmetry_4
O3 Zr1 O1 C1 64.5(9) . .
O4 Zr1 O1 C1 -32.3(9) . .
O2 Zr1 O1 C1 161.5(9) 2_576 .
O2 Zr1 O1 C1 -128.1(9) . .
N1 Zr1 O1 C1 -49.4(11) . .
Zr1 Zr1 O1 C1 -162.8(9) 2_576 .
O3 Zr1 N1 C13 -108.3(6) . .
O1 Zr1 N1 C13 7.7(9) . .
O4 Zr1 N1 C13 -9.8(6) . .
O2 Zr1 N1 C13 156.1(6) 2_576 .
O2 Zr1 N1 C13 88.8(6) . .
Zr1 Zr1 N1 C13 121.7(6) 2_576 .
O3 Zr1 N1 C15 79.3(4) . .
O1 Zr1 N1 C15 -164.7(5) . .
O4 Zr1 N1 C15 177.8(4) . .
O2 Zr1 N1 C15 -16.2(4) 2_576 .
O2 Zr1 N1 C15 -83.5(4) . .
Zr1 Zr1 N1 C15 -50.6(4) 2_576 .
Zr1 O1 C1 C3 -105.9(12) . .
Zr1 O1 C1 C2 109.5(9) . .
O3 Zr1 O2 C4 -123.5(5) . .
O1 Zr1 O2 C4 95.1(4) . .
O4 Zr1 O2 C4 10.0(4) . .
O2 Zr1 O2 C4 -171.4(5) 2_576 .
N1 Zr1 O2 C4 -64.9(4) . .
Zr1 Zr1 O2 C4 -171.4(5) 2_576 .
O3 Zr1 O2 Zr1 47.9(5) . 2_576
O1 Zr1 O2 Zr1 -93.51(19) . 2_576
O4 Zr1 O2 Zr1 -178.60(18) . 2_576
O2 Zr1 O2 Zr1 0.0 2_576 2_576
N1 Zr1 O2 Zr1 106.5(2) . 2_576
O1 Zr1 O3 C7 -87.9(10) . .
O4 Zr1 O3 C7 -2.0(10) . .
O2 Zr1 O3 C7 175.8(10) 2_576 .
O2 Zr1 O3 C7 131.3(10) . .
N1 Zr1 O3 C7 73.7(10) . .
Zr1 Zr1 O3 C7 164.6(10) 2_576 .
O3 Zr1 O4 C11 85.0(7) . .
O1 Zr1 O4 C11 -174.9(7) . .
O2 Zr1 O4 C11 -86.0(10) 2_576 .
O2 Zr1 O4 C11 -80.4(7) . .
N1 Zr1 O4 C11 -0.9(7) . .
Zr1 Zr1 O4 C11 -81.5(7) 2_576 .
Zr1 O2 C4 C6 -47.8(7) 2_576 .
Zr1 O2 C4 C6 121.8(4) . .
Zr1 O2 C4 C5 79.6(6) 2_576 .
Zr1 O2 C4 C5 -110.8(5) . .
Zr1 O3 C7 C8 150.7(8) . .
Zr1 O3 C7 C9 26.6(13) . .
Zr1 O4 C11 C12 6.7(11) . .
Zr1 O4 C11 C10 -171.9(5) . .
O4 C11 C12 C13 -3.6(11) . .
C10 C11 C12 C13 174.9(7) . .
C15 N1 C13 C12 -173.6(6) . .
Zr1 N1 C13 C12 14.5(10) . .
C15 N1 C13 C14 4.9(9) . .
Zr1 N1 C13 C14 -167.0(5) . .
C11 C12 C13 N1 -6.8(11) . .
C11 C12 C13 C14 174.6(6) . .
C13 N1 C15 C16 90.6(7) . .
Zr1 N1 C15 C16 -96.0(6) . .
C17 O5 C16 C15 175.0(5) . .
N1 C15 C16 O5 -73.7(7) . .
